data_7032060
loop_
_publ_author_name
'Freudenmann, Dominic'
'Feldmann, Claus'

_publ_section_title
;
 The chloridomolybdenum(iii) cluster in [BMIm]4[AgMo10Cl35] with infinite
 chains of Ag(+)-linked [Mo10Cl35](5-) wheels.
;
_journal_issue 37
_journal_name_full 'Dalton transactions (Cambridge, England : 2003)'
_journal_page_first 14109
_journal_page_last 14113
_journal_paper_doi 10.1039/c4dt01100g
_journal_volume 43
_journal_year 2014
_chemical_formula_sum 'C32 H60 Ag Cl35 Mo10 N8'
_chemical_formula_weight 2864.90
_chemical_name_systematic
; 
 ? 
;
_space_group_IT_number 15
_symmetry_cell_setting monoclinic
_symmetry_space_group_name_Hall '-C 2yc'
_symmetry_space_group_name_H-M 'C 1 2/c 1'
_atom_sites_solution_hydrogens geom
_atom_sites_solution_primary direct
_atom_sites_solution_secondary difmap
_audit_creation_method SHELXL-97
_cell_angle_alpha 90.00
_cell_angle_beta 104.59(3)
_cell_angle_gamma 90.00
_cell_formula_units_Z 4
_cell_length_a 17.057(3)
_cell_length_b 17.711(4)
_cell_length_c 29.241(6)
_cell_measurement_reflns_used 2061
_cell_measurement_temperature 200(2)
_cell_measurement_theta_max 29.60
_cell_measurement_theta_min 1.84
_cell_volume 8549(3)
_computing_cell_refinement 'STOE X-AREA'
_computing_data_collection 'STOE X-AREA'
_computing_data_reduction 'STOE X-RED'
_computing_molecular_graphics 'DIAMOND, Crystal Impact'
_computing_publication_material 'SHELXL-97 (Sheldrick, 1997)'
_computing_structure_refinement 'SHELXL-97 (Sheldrick, 1997)'
_computing_structure_solution 'SHELXS-97 (Sheldrick, 1990)'
_diffrn_ambient_temperature 200(2)
_diffrn_measured_fraction_theta_full 0.997
_diffrn_measured_fraction_theta_max 0.997
_diffrn_radiation_monochromator graphite
_diffrn_radiation_source 'fine-focus sealed tube'
_diffrn_radiation_type MoK\a
_diffrn_radiation_wavelength 0.71073
_diffrn_reflns_av_R_equivalents 0.0529
_diffrn_reflns_av_sigmaI/netI 0.0572
_diffrn_reflns_limit_h_max 22
_diffrn_reflns_limit_h_min -22
_diffrn_reflns_limit_k_max 23
_diffrn_reflns_limit_k_min -23
_diffrn_reflns_limit_l_max 38
_diffrn_reflns_limit_l_min -34
_diffrn_reflns_number 38115
_diffrn_reflns_theta_full 28.33
_diffrn_reflns_theta_max 28.33
_diffrn_reflns_theta_min 1.44
_exptl_absorpt_coefficient_mu 2.763
_exptl_absorpt_correction_T_max 0.7440
_exptl_absorpt_correction_T_min 0.4626
_exptl_absorpt_correction_type numerical
_exptl_absorpt_process_details
'(X-RED, Data Reduction Program, Version 1.14, Stoe & Cie GmbH, Darmstadt 1999.; X-SHAPE, Crystal Optimisation for Numerical Absorption Correction, Version 1.06, Stoe & Cie GmbH, Darmstadt 1999.)'
_exptl_crystal_colour red
_exptl_crystal_density_diffrn 2.226
_exptl_crystal_density_method 'not measured'
_exptl_crystal_F_000 5480
_exptl_crystal_size_max 0.17
_exptl_crystal_size_mid 0.12
_exptl_crystal_size_min 0.06
_refine_diff_density_max 1.008
_refine_diff_density_min -0.620
_refine_diff_density_rms 0.165
_refine_ls_extinction_coef 0.000245(16)
_refine_ls_extinction_expression Fc^*^=kFc[1+0.001xFc^2^\l^3^/sin(2\q)]^-1/4^
_refine_ls_extinction_method SHELXL
_refine_ls_goodness_of_fit_ref 0.875
_refine_ls_hydrogen_treatment constr
_refine_ls_matrix_type full
_refine_ls_number_parameters 395
_refine_ls_number_reflns 10641
_refine_ls_number_restraints 0
_refine_ls_restrained_S_all 0.875
_refine_ls_R_factor_all 0.0748
_refine_ls_R_factor_gt 0.0409
_refine_ls_shift/su_max 0.001
_refine_ls_shift/su_mean 0.000
_refine_ls_structure_factor_coef Fsqd
_refine_ls_weighting_details 'calc w=1/[\s^2^(Fo^2^)+(0.0502P)^2^+0.0000P] where P=(Fo^2^+2Fc^2^)/3'
_refine_ls_weighting_scheme calc
_refine_ls_wR_factor_gt 0.0849
_refine_ls_wR_factor_ref 0.0939
_reflns_number_gt 6913
_reflns_number_total 10641
_reflns_threshold_expression >2sigma(I)
_cod_data_source_file c4dt01100g1.cif
_cod_data_source_block Mo10N8Cl35AgC32H60
_cod_depositor_comments
;
The following automatic conversions were performed:

'_exptl_absorpt_correction_type' value 'Numerical' changed to
'numerical' according to
/usr/data/users/saulius/crontab/automatic-downloads/rss-feeds/RSC/lib/dictionaries/cif_core.dic
dictionary named 'cif_core.dic' version 2.4.2 from 2011-04-26.

Automatic conversion script
Id: cif_fix_values 2281 2013-09-26 08:29:07Z andrius 

 Adding full bibliography for 7032060.cif.
;
_cod_database_code 7032060

loop_
_symmetry_equiv_pos_as_xyz
'x, y, z'
'-x, y, -z+1/2'
'x+1/2, y+1/2, z'
'-x+1/2, y+1/2, -z+1/2'
'-x, -y, -z'
'x, -y, z-1/2'
'-x+1/2, -y+1/2, -z'
'x+1/2, -y+1/2, z-1/2'

loop_
_atom_site_label
_atom_site_type_symbol
_atom_site_fract_x
_atom_site_fract_y
_atom_site_fract_z
_atom_site_U_iso_or_equiv
_atom_site_adp_type
_atom_site_occupancy
_atom_site_symmetry_multiplicity
_atom_site_calc_flag
_atom_site_refinement_flags
Mo1 Mo 0.45713(3) 0.32817(3) 0.393064(16) 0.04153(11) Uani 1 1 d .
Mo2 Mo 0.46451(3) -0.09826(3) 0.304365(15) 0.04128(11) Uani 1 1 d .
Mo3 Mo 0.43766(3) 0.18358(2) 0.413394(15) 0.04022(11) Uani 1 1 d .
Mo4 Mo 0.43383(3) -0.01196(3) 0.369467(15) 0.04087(11) Uani 1 1 d .
Mo5 Mo 0.48785(3) 0.44255(2) 0.293148(15) 0.03956(11) Uani 1 1 d .
Ag1 Ag 0.5000 0.0000 0.5000 0.0703(2) Uani 1 2 d S
Cl1 Cl 0.5000 0.32302(10) 0.2500 0.0432(4) Uani 1 2 d S
Cl2 Cl 0.33532(9) 0.09332(7) 0.36709(4) 0.0452(3) Uani 1 1 d .
Cl3 Cl 0.47826(10) 0.56353(8) 0.32553(5) 0.0523(3) Uani 1 1 d .
Cl4 Cl 0.59577(9) -0.10173(8) 0.28232(4) 0.0472(3) Uani 1 1 d .
Cl5 Cl 0.46528(9) 0.22301(7) 0.33892(4) 0.0453(3) Uani 1 1 d .
Cl6 Cl 0.57088(9) 0.39001(8) 0.36922(4) 0.0458(3) Uani 1 1 d .
Cl7 Cl 0.53407(8) 0.07693(7) 0.41870(4) 0.0434(3) Uani 1 1 d .
Cl8 Cl 0.54556(9) -0.10080(8) 0.38543(4) 0.0506(3) Uani 1 1 d .
Cl9 Cl 0.37368(9) 0.39972(7) 0.32525(5) 0.0454(3) Uani 1 1 d .
Cl10 Cl 0.33081(9) 0.27767(8) 0.40499(5) 0.0494(3) Uani 1 1 d .
Cl11 Cl 0.46967(10) 0.04184(7) 0.30024(4) 0.0478(3) Uani 1 1 d .
Cl12 Cl 0.55335(10) 0.25874(8) 0.45481(5) 0.0515(3) Uani 1 1 d .
Cl13 Cl 0.61683(9) 0.47241(8) 0.27758(4) 0.0475(3) Uani 1 1 d .
Cl14 Cl 0.32807(9) -0.08396(8) 0.31572(5) 0.0515(3) Uani 1 1 d .
Cl15 Cl 0.39293(10) -0.06621(8) 0.43538(5) 0.0511(3) Uani 1 1 d .
Cl16 Cl 0.41214(9) 0.14251(8) 0.48636(4) 0.0507(3) Uani 1 1 d .
Cl17 Cl 0.45430(10) -0.23070(8) 0.30918(5) 0.0537(3) Uani 1 1 d .
Cl18 Cl 0.45556(10) 0.42679(8) 0.44795(5) 0.0556(4) Uani 1 1 d .
N1 N 0.0590(3) 0.1577(3) 0.43599(16) 0.0540(12) Uani 1 1 d .
N2 N 0.1628(3) 0.0843(3) 0.44725(16) 0.0508(11) Uani 1 1 d .
N3 N 0.8023(3) 0.1893(3) 0.22796(18) 0.0560(12) Uani 1 1 d .
N4 N 0.7210(3) 0.1766(3) 0.27332(18) 0.0591(13) Uani 1 1 d .
C1 C 0.0843(4) 0.0861(4) 0.44042(19) 0.0557(15) Uani 1 1 d .
H1 H 0.0511 0.0441 0.4389 0.067 Uiso 1 1 calc R
C2 C 0.1245(5) 0.2034(4) 0.4397(2) 0.0687(19) Uani 1 1 d .
H2 H 0.1242 0.2558 0.4378 0.082 Uiso 1 1 calc R
C3 C 0.1899(5) 0.1577(4) 0.4467(2) 0.0631(17) Uani 1 1 d .
H3 H 0.2434 0.1729 0.4504 0.076 Uiso 1 1 calc R
C4 C 0.7803(4) 0.1435(4) 0.2582(2) 0.0610(16) Uani 1 1 d .
H4 H 0.8024 0.0962 0.2674 0.073 Uiso 1 1 calc R
C5 C 0.7572(4) 0.2536(4) 0.2239(2) 0.0606(16) Uani 1 1 d .
H5 H 0.7611 0.2952 0.2051 0.073 Uiso 1 1 calc R
C6 C 0.7065(4) 0.2462(4) 0.2518(2) 0.0643(17) Uani 1 1 d .
H6 H 0.6685 0.2815 0.2559 0.077 Uiso 1 1 calc R
C7 C 0.2197(5) -0.0171(4) 0.5054(3) 0.0693(19) Uani 1 1 d .
H7A H 0.1659 -0.0319 0.5075 0.083 Uiso 1 1 calc R
H7B H 0.2530 -0.0622 0.5094 0.083 Uiso 1 1 calc R
C8 C -0.0257(5) 0.1823(5) 0.4275(2) 0.079(2) Uani 1 1 d .
H8A H -0.0508 0.1811 0.3942 0.119 Uiso 1 1 calc R
H8B H -0.0275 0.2328 0.4391 0.119 Uiso 1 1 calc R
H8C H -0.0543 0.1490 0.4436 0.119 Uiso 1 1 calc R
C9 C 0.6821(5) 0.1950(5) 0.3487(3) 0.073(2) Uani 1 1 d .
H9A H 0.6557 0.2424 0.3376 0.088 Uiso 1 1 calc R
H9B H 0.6514 0.1715 0.3686 0.088 Uiso 1 1 calc R
C10 C 0.2140(5) 0.0160(4) 0.4563(3) 0.0677(18) Uani 1 1 d .
H10A H 0.2680 0.0285 0.4536 0.081 Uiso 1 1 calc R
H10B H 0.1917 -0.0218 0.4326 0.081 Uiso 1 1 calc R
C11 C 0.2550(5) 0.0374(4) 0.5450(2) 0.0685(19) Uani 1 1 d .
H11A H 0.2219 0.0826 0.5409 0.082 Uiso 1 1 calc R
H11B H 0.3089 0.0520 0.5430 0.082 Uiso 1 1 calc R
C12 C 0.8658(5) 0.1754(4) 0.2034(3) 0.0689(18) Uani 1 1 d .
H12A H 0.9072 0.1442 0.2228 0.103 Uiso 1 1 calc R
H12B H 0.8890 0.2226 0.1974 0.103 Uiso 1 1 calc R
H12C H 0.8430 0.1502 0.1740 0.103 Uiso 1 1 calc R
C13 C 0.6774(5) 0.1447(5) 0.3065(3) 0.075(2) Uani 1 1 d .
H13A H 0.7003 0.0957 0.3172 0.089 Uiso 1 1 calc R
H13B H 0.6210 0.1372 0.2900 0.089 Uiso 1 1 calc R
C14 C 0.7653(5) 0.2119(5) 0.3785(3) 0.077(2) Uani 1 1 d .
H14A H 0.7941 0.2414 0.3600 0.092 Uiso 1 1 calc R
H14B H 0.7944 0.1647 0.3867 0.092 Uiso 1 1 calc R
C15 C 0.2603(5) 0.0043(6) 0.5944(3) 0.092(3) Uani 1 1 d .
H15A H 0.2076 -0.0126 0.5962 0.139 Uiso 1 1 calc R
H15B H 0.2793 0.0424 0.6180 0.139 Uiso 1 1 calc R
H15C H 0.2972 -0.0376 0.6000 0.139 Uiso 1 1 calc R
C16 C 0.7656(6) 0.2545(6) 0.4235(3) 0.095(3) Uani 1 1 d .
H16A H 0.7346 0.3001 0.4158 0.143 Uiso 1 1 calc R
H16B H 0.8203 0.2668 0.4398 0.143 Uiso 1 1 calc R
H16C H 0.7419 0.2235 0.4434 0.143 Uiso 1 1 calc R

loop_
_atom_site_aniso_label
_atom_site_aniso_U_11
_atom_site_aniso_U_22
_atom_site_aniso_U_33
_atom_site_aniso_U_23
_atom_site_aniso_U_13
_atom_site_aniso_U_12
Mo1 0.0502(3) 0.0372(2) 0.0407(2) -0.00052(18) 0.0181(2) -0.0022(2)
Mo2 0.0497(3) 0.0373(2) 0.0387(2) 0.00002(18) 0.01476(19) 0.0011(2)
Mo3 0.0478(3) 0.0371(2) 0.0388(2) 0.00126(17) 0.01647(19) -0.0004(2)
Mo4 0.0487(3) 0.0375(2) 0.0386(2) 0.00109(17) 0.01519(19) 0.0019(2)
Mo5 0.0468(3) 0.0353(2) 0.0396(2) -0.00082(17) 0.01641(19) -0.0010(2)
Ag1 0.0955(6) 0.0627(4) 0.0470(3) 0.0099(3) 0.0073(4) -0.0125(4)
Cl1 0.0543(12) 0.0366(9) 0.0433(8) 0.000 0.0206(8) 0.000
Cl2 0.0475(8) 0.0411(7) 0.0481(6) -0.0013(5) 0.0141(6) 0.0025(6)
Cl3 0.0673(10) 0.0370(6) 0.0557(7) -0.0054(6) 0.0216(7) -0.0003(7)
Cl4 0.0514(8) 0.0513(7) 0.0400(6) 0.0013(5) 0.0138(6) 0.0025(6)
Cl5 0.0585(9) 0.0390(6) 0.0428(6) 0.0024(5) 0.0208(6) 0.0002(6)
Cl6 0.0505(8) 0.0441(7) 0.0445(6) 0.0023(5) 0.0152(6) -0.0049(6)
Cl7 0.0475(8) 0.0417(7) 0.0422(6) 0.0005(5) 0.0138(5) 0.0011(6)
Cl8 0.0613(9) 0.0489(7) 0.0408(6) -0.0006(5) 0.0116(6) 0.0116(7)
Cl9 0.0489(8) 0.0420(7) 0.0492(6) 0.0033(5) 0.0196(6) 0.0000(6)
Cl10 0.0514(9) 0.0403(7) 0.0619(8) 0.0041(6) 0.0246(7) 0.0021(6)
Cl11 0.0666(9) 0.0391(6) 0.0420(6) 0.0013(5) 0.0218(6) 0.0036(6)
Cl12 0.0569(9) 0.0493(8) 0.0469(7) 0.0023(6) 0.0102(6) -0.0047(7)
Cl13 0.0488(8) 0.0522(7) 0.0440(6) -0.0012(5) 0.0161(6) -0.0064(6)
Cl14 0.0492(8) 0.0543(8) 0.0524(7) -0.0098(6) 0.0153(6) -0.0023(7)
Cl15 0.0617(9) 0.0477(7) 0.0483(7) 0.0065(6) 0.0219(6) -0.0008(7)
Cl16 0.0608(9) 0.0537(8) 0.0425(6) 0.0042(6) 0.0218(6) 0.0009(7)
Cl17 0.0694(10) 0.0382(7) 0.0556(8) 0.0000(6) 0.0196(7) -0.0019(7)
Cl18 0.0710(10) 0.0472(8) 0.0544(7) -0.0106(6) 0.0266(7) -0.0048(7)
N1 0.054(3) 0.067(3) 0.041(2) 0.003(2) 0.013(2) 0.008(3)
N2 0.048(3) 0.053(3) 0.052(3) -0.004(2) 0.013(2) -0.005(2)
N3 0.056(3) 0.051(3) 0.063(3) -0.004(2) 0.018(2) 0.000(3)
N4 0.061(4) 0.058(3) 0.058(3) 0.004(2) 0.013(3) 0.001(3)
C1 0.056(4) 0.068(4) 0.043(3) -0.002(3) 0.014(3) -0.011(3)
C2 0.078(5) 0.057(4) 0.072(4) -0.001(3) 0.021(4) 0.004(4)
C3 0.060(4) 0.057(4) 0.077(4) 0.003(3) 0.025(3) -0.006(3)
C4 0.066(4) 0.053(4) 0.066(4) -0.001(3) 0.020(3) 0.005(3)
C5 0.062(4) 0.054(4) 0.064(4) 0.005(3) 0.014(3) 0.007(3)
C6 0.061(4) 0.060(4) 0.072(4) 0.006(3) 0.017(3) 0.013(3)
C7 0.070(5) 0.053(4) 0.089(5) 0.015(3) 0.027(4) 0.008(4)
C8 0.069(5) 0.114(7) 0.057(4) 0.006(4) 0.021(3) 0.026(5)
C9 0.062(5) 0.088(5) 0.076(4) 0.006(4) 0.029(4) 0.000(4)
C10 0.065(5) 0.059(4) 0.080(4) -0.018(3) 0.019(4) 0.004(4)
C11 0.062(4) 0.081(5) 0.064(4) 0.012(3) 0.018(3) -0.004(4)
C12 0.070(5) 0.067(4) 0.076(4) -0.009(3) 0.030(4) 0.002(4)
C13 0.076(5) 0.082(5) 0.073(4) 0.004(4) 0.031(4) -0.015(4)
C14 0.072(5) 0.080(5) 0.081(5) 0.001(4) 0.023(4) -0.005(4)
C15 0.072(6) 0.127(8) 0.080(5) 0.037(5) 0.023(4) 0.010(5)
C16 0.077(6) 0.118(8) 0.087(6) -0.016(5) 0.013(5) 0.000(5)

loop_
_atom_type_symbol
_atom_type_description
_atom_type_scat_dispersion_real
_atom_type_scat_dispersion_imag
_atom_type_scat_source
C C 0.0033 0.0016 'International Tables Vol C Tables 4.2.6.8 and 6.1.1.4'
H H 0.0000 0.0000 'International Tables Vol C Tables 4.2.6.8 and 6.1.1.4'
N N 0.0061 0.0033 'International Tables Vol C Tables 4.2.6.8 and 6.1.1.4'
Cl Cl 0.1484 0.1585 'International Tables Vol C Tables 4.2.6.8 and 6.1.1.4'
Mo Mo -1.6832 0.6857 'International Tables Vol C Tables 4.2.6.8 and 6.1.1.4'
Ag Ag -0.8971 1.1015 'International Tables Vol C Tables 4.2.6.8 and 6.1.1.4'

loop_
_geom_angle_atom_site_label_1
_geom_angle_atom_site_label_2
_geom_angle_atom_site_label_3
_geom_angle
_geom_angle_site_symmetry_1
_geom_angle_site_symmetry_3
Cl18 Mo1 Cl10 90.71(6) . .
Cl18 Mo1 Cl12 89.46(6) . .
Cl10 Mo1 Cl12 99.38(5) . .
Cl18 Mo1 Cl5 176.98(6) . .
Cl10 Mo1 Cl5 90.55(5) . .
Cl12 Mo1 Cl5 87.62(5) . .
Cl18 Mo1 Cl6 90.45(5) . .
Cl10 Mo1 Cl6 170.41(5) . .
Cl12 Mo1 Cl6 90.15(5) . .
Cl5 Mo1 Cl6 88.77(5) . .
Cl18 Mo1 Cl9 93.59(6) . .
Cl10 Mo1 Cl9 87.24(5) . .
Cl12 Mo1 Cl9 172.68(5) . .
Cl5 Mo1 Cl9 89.22(5) . .
Cl6 Mo1 Cl9 83.19(5) . .
Cl18 Mo1 Mo3 122.12(4) . .
Cl10 Mo1 Mo3 56.77(4) . .
Cl12 Mo1 Mo3 56.68(4) . .
Cl5 Mo1 Mo3 56.61(3) . .
Cl6 Mo1 Mo3 129.61(4) . .
Cl9 Mo1 Mo3 126.18(4) . .
Cl17 Mo2 Cl8 87.46(5) . .
Cl17 Mo2 Cl14 90.44(6) . .
Cl8 Mo2 Cl14 101.36(6) . .
Cl17 Mo2 Cl4 94.35(5) . .
Cl8 Mo2 Cl4 85.64(5) . .
Cl14 Mo2 Cl4 171.70(5) . .
Cl17 Mo2 Cl4 91.06(5) . 2_655
Cl8 Mo2 Cl4 169.82(5) . 2_655
Cl14 Mo2 Cl4 88.72(6) . 2_655
Cl4 Mo2 Cl4 84.43(6) . 2_655
Cl17 Mo2 Cl11 177.54(6) . .
Cl8 Mo2 Cl11 92.72(5) . .
Cl14 Mo2 Cl11 87.12(5) . .
Cl4 Mo2 Cl11 88.10(5) . .
Cl4 Mo2 Cl11 89.19(5) 2_655 .
Cl17 Mo2 Mo4 120.68(4) . .
Cl8 Mo2 Mo4 57.63(4) . .
Cl14 Mo2 Mo4 57.64(4) . .
Cl4 Mo2 Mo4 124.53(4) . .
Cl4 Mo2 Mo4 130.90(4) 2_655 .
Cl11 Mo2 Mo4 57.59(3) . .
Cl16 Mo3 Cl12 91.68(6) . .
Cl16 Mo3 Cl10 89.91(5) . .
Cl12 Mo3 Cl10 99.68(6) . .
Cl16 Mo3 Cl5 178.79(5) . .
Cl12 Mo3 Cl5 88.45(5) . .
Cl10 Mo3 Cl5 91.26(5) . .
Cl16 Mo3 Cl7 88.82(5) . .
Cl12 Mo3 Cl7 86.77(5) . .
Cl10 Mo3 Cl7 173.45(5) . .
Cl5 Mo3 Cl7 89.98(5) . .
Cl16 Mo3 Cl2 91.69(5) . .
Cl12 Mo3 Cl2 170.81(5) . .
Cl10 Mo3 Cl2 88.87(5) . .
Cl5 Mo3 Cl2 88.00(5) . .
Cl7 Mo3 Cl2 84.75(5) . .
Cl16 Mo3 Mo1 123.41(4) . .
Cl12 Mo3 Mo1 57.00(4) . .
Cl10 Mo3 Mo1 56.84(4) . .
Cl5 Mo3 Mo1 57.61(3) . .
Cl7 Mo3 Mo1 128.77(4) . .
Cl2 Mo3 Mo1 127.04(4) . .
Cl15 Mo4 Cl8 87.66(5) . .
Cl15 Mo4 Cl14 89.47(6) . .
Cl8 Mo4 Cl14 101.72(6) . .
Cl15 Mo4 Cl11 177.53(6) . .
Cl8 Mo4 Cl11 93.66(5) . .
Cl14 Mo4 Cl11 88.22(5) . .
Cl15 Mo4 Cl7 94.84(5) . .
Cl8 Mo4 Cl7 84.68(5) . .
Cl14 Mo4 Cl7 172.44(5) . .
Cl11 Mo4 Cl7 87.36(5) . .
Cl15 Mo4 Cl2 89.52(5) . .
Cl8 Mo4 Cl2 168.51(5) . .
Cl14 Mo4 Cl2 89.38(5) . .
Cl11 Mo4 Cl2 89.59(5) . .
Cl7 Mo4 Cl2 84.47(5) . .
Cl15 Mo4 Mo2 120.30(4) . .
Cl8 Mo4 Mo2 57.66(4) . .
Cl14 Mo4 Mo2 58.09(4) . .
Cl11 Mo4 Mo2 58.98(4) . .
Cl7 Mo4 Mo2 123.98(4) . .
Cl2 Mo4 Mo2 132.64(4) . .
Cl3 Mo5 Cl13 92.02(5) . .
Cl3 Mo5 Cl13 91.92(5) . 2_655
Cl13 Mo5 Cl13 107.54(5) . 2_655
Cl3 Mo5 Cl9 89.17(5) . .
Cl13 Mo5 Cl9 167.51(5) . .
Cl13 Mo5 Cl9 84.84(5) 2_655 .
Cl3 Mo5 Cl6 93.55(5) . .
Cl13 Mo5 Cl6 84.85(5) . .
Cl13 Mo5 Cl6 166.27(5) 2_655 .
Cl9 Mo5 Cl6 82.66(5) . .
Cl3 Mo5 Cl1 172.91(4) . .
Cl13 Mo5 Cl1 83.97(4) . .
Cl13 Mo5 Cl1 83.75(4) 2_655 .
Cl9 Mo5 Cl1 96.01(4) . .
Cl6 Mo5 Cl1 91.92(4) . .
Cl3 Mo5 Mo5 115.03(4) . 2_655
Cl13 Mo5 Mo5 56.89(4) . 2_655
Cl13 Mo5 Mo5 56.50(4) 2_655 2_655
Cl9 Mo5 Mo5 133.10(5) . 2_655
Cl6 Mo5 Mo5 131.05(4) . 2_655
Cl1 Mo5 Mo5 57.88(2) . 2_655
Cl15 Ag1 Cl15 180.00(5) . 5_656
Cl15 Ag1 Cl16 92.82(5) . .
Cl15 Ag1 Cl16 87.18(5) 5_656 .
Cl15 Ag1 Cl16 87.18(5) . 5_656
Cl15 Ag1 Cl16 92.82(5) 5_656 5_656
Cl16 Ag1 Cl16 180.0 . 5_656
Cl15 Ag1 Cl7 82.19(4) . .
Cl15 Ag1 Cl7 97.81(4) 5_656 .
Cl16 Ag1 Cl7 71.66(4) . .
Cl16 Ag1 Cl7 108.34(4) 5_656 .
Cl15 Ag1 Cl7 97.81(4) . 5_656
Cl15 Ag1 Cl7 82.19(4) 5_656 5_656
Cl16 Ag1 Cl7 108.34(4) . 5_656
Cl16 Ag1 Cl7 71.66(4) 5_656 5_656
Cl7 Ag1 Cl7 180.0 . 5_656
Mo5 Cl1 Mo5 64.25(5) 2_655 .
Mo3 Cl2 Mo4 95.12(5) . .
Mo2 Cl4 Mo2 95.50(6) . 2_655
Mo3 Cl5 Mo1 65.77(4) . .
Mo1 Cl6 Mo5 96.13(6) . .
Mo3 Cl7 Mo4 95.57(5) . .
Mo3 Cl7 Ag1 98.12(4) . .
Mo4 Cl7 Ag1 85.84(4) . .
Mo4 Cl8 Mo2 64.71(4) . .
Mo1 Cl9 Mo5 96.41(5) . .
Mo3 Cl10 Mo1 66.40(4) . .
Mo4 Cl11 Mo2 63.43(3) . .
Mo3 Cl12 Mo1 66.32(5) . .
Mo5 Cl13 Mo5 66.62(5) . 2_655
Mo4 Cl14 Mo2 64.27(4) . .
Mo4 Cl15 Ag1 96.40(5) . .
Mo3 Cl16 Ag1 100.52(5) . .
C1 N1 C2 108.5(6) . .
C1 N1 C8 125.3(6) . .
C2 N1 C8 126.2(6) . .
C1 N2 C3 108.1(6) . .
C1 N2 C10 125.8(6) . .
C3 N2 C10 126.0(6) . .
C4 N3 C5 108.8(5) . .
C4 N3 C12 126.5(6) . .
C5 N3 C12 124.7(6) . .
C4 N4 C6 107.7(5) . .
C4 N4 C13 126.8(6) . .
C6 N4 C13 125.5(6) . .
N2 C1 N1 109.4(6) . .
C3 C2 N1 106.6(6) . .
C2 C3 N2 107.4(6) . .
N3 C4 N4 108.6(6) . .
C6 C5 N3 107.6(6) . .
C5 C6 N4 107.3(6) . .
C11 C7 C10 113.1(6) . .
C14 C9 C13 116.2(7) . .
N2 C10 C7 112.2(5) . .
C7 C11 C15 113.1(7) . .
N4 C13 C9 112.3(6) . .
C9 C14 C16 113.5(7) . .

loop_
_geom_bond_atom_site_label_1
_geom_bond_atom_site_label_2
_geom_bond_distance
_geom_bond_site_symmetry_2
Mo1 Cl18 2.3768(14) .
Mo1 Cl10 2.4378(15) .
Mo1 Cl12 2.4438(17) .
Mo1 Cl5 2.4710(14) .
Mo1 Cl6 2.4763(15) .
Mo1 Cl9 2.4783(16) .
Mo1 Mo3 2.6684(8) .
Mo2 Cl17 2.3590(15) .
Mo2 Cl8 2.4251(16) .
Mo2 Cl14 2.4455(16) .
Mo2 Cl4 2.4817(15) .
Mo2 Cl4 2.4845(15) 2_655
Mo2 Cl11 2.4869(15) .
Mo2 Mo4 2.5953(7) .
Mo3 Cl16 2.3955(13) .
Mo3 Cl12 2.4349(17) .
Mo3 Cl10 2.4358(15) .
Mo3 Cl5 2.4432(13) .
Mo3 Cl7 2.4835(14) .
Mo3 Cl2 2.4991(16) .
Mo4 Cl15 2.4085(14) .
Mo4 Cl8 2.4244(16) .
Mo4 Cl14 2.4335(17) .
Mo4 Cl11 2.4500(13) .
Mo4 Cl7 2.4970(15) .
Mo4 Cl2 2.4993(15) .
Mo5 Cl3 2.3647(14) .
Mo5 Cl13 2.4150(15) .
Mo5 Cl13 2.4258(17) 2_655
Mo5 Cl9 2.4839(14) .
Mo5 Cl6 2.4965(16) .
Mo5 Cl1 2.4996(16) .
Mo5 Mo5 2.6583(10) 2_655
Ag1 Cl15 2.5578(17) .
Ag1 Cl15 2.5578(17) 5_656
Ag1 Cl16 2.9111(15) .
Ag1 Cl16 2.9111(15) 5_656
Ag1 Cl7 2.9226(13) .
Ag1 Cl7 2.9226(13) 5_656
Cl1 Mo5 2.4996(16) 2_655
Cl4 Mo2 2.4845(15) 2_655
Cl13 Mo5 2.4258(17) 2_655
N1 C1 1.335(8) .
N1 C2 1.362(9) .
N1 C8 1.469(9) .
N2 C1 1.303(8) .
N2 C3 1.381(8) .
N2 C10 1.478(8) .
N3 C4 1.320(8) .
N3 C5 1.363(8) .
N3 C12 1.464(8) .
N4 C4 1.338(8) .
N4 C6 1.378(8) .
N4 C13 1.475(8) .
C2 C3 1.353(10) .
C5 C6 1.336(9) .
C7 C11 1.512(10) .
C7 C10 1.530(9) .
C9 C14 1.497(10) .
C9 C13 1.509(10) .
C11 C15 1.541(9) .
C14 C16 1.516(11) .
